data_7024869
loop_
_publ_author_name
'Morse, Graham E.'
'Paton, Andrew S.'
'Lough, Alan'
'Bender, Timothy P.'

_publ_section_title
;
 Chloro boron subphthalocyanine and its derivatives: dyes, pigments or
 somewhere in between?
;
_journal_issue 16
_journal_name_full 'Dalton transactions (Cambridge, England : 2003)'
_journal_page_first 3915
_journal_page_last 3922
_journal_paper_doi 10.1039/b922199a
_journal_volume 39
_journal_year 2010
_chemical_formula_moiety 'C73 H40 B2 N12 O2, C6 H12, 2(C6 H5 Cl)'
_chemical_formula_sum 'C91 H62 B2 Cl2 N12 O2'
_chemical_formula_weight 1448.05
_chemical_name_systematic
;
?
;
_space_group_IT_number 15
_symmetry_cell_setting monoclinic
_symmetry_space_group_name_Hall '-C 2yc'
_symmetry_space_group_name_H-M 'C 1 2/c 1'
_atom_sites_solution_hydrogens geom
_atom_sites_solution_primary direct
_atom_sites_solution_secondary difmap
_audit_creation_method SHELXL-97
_cell_angle_alpha 90.00
_cell_angle_beta 90.652(2)
_cell_angle_gamma 90.00
_cell_formula_units_Z 4
_cell_length_a 13.4143(4)
_cell_length_b 18.7352(9)
_cell_length_c 27.6286(10)
_cell_measurement_reflns_used 18179
_cell_measurement_temperature 150(1)
_cell_measurement_theta_max 25.0
_cell_measurement_theta_min 2.6
_cell_volume 6943.2(5)
_computing_cell_refinement 'Denzo-SMN (Otwinowski & Minor, 1997)'
_computing_data_collection 'Collect (Nonius B.V., 1997-2002)'
_computing_data_reduction Denzo-SMN
_computing_molecular_graphics 'PLATON (Spek, 2003)'
_computing_publication_material 'SHELXTL V6.1'
_computing_structure_refinement 'SHELXTL V6.1 (Sheldrick, 2008)'
_computing_structure_solution 'SIR-92 (Altomare et al., 1994)'
_diffrn_ambient_temperature 150(1)
_diffrn_detector_area_resol_mean 9
_diffrn_measured_fraction_theta_full 0.994
_diffrn_measured_fraction_theta_max 0.994
_diffrn_measurement_device_type 'Nonius KappaCCD'
_diffrn_measurement_method '\f scans and \w scans with \k offsets'
_diffrn_radiation_monochromator graphite
_diffrn_radiation_source 'fine-focus sealed tube'
_diffrn_radiation_type MoK\a
_diffrn_radiation_wavelength 0.71073
_diffrn_reflns_av_R_equivalents 0.0711
_diffrn_reflns_av_sigmaI/netI 0.0782
_diffrn_reflns_limit_h_max 15
_diffrn_reflns_limit_h_min -15
_diffrn_reflns_limit_k_max 22
_diffrn_reflns_limit_k_min -22
_diffrn_reflns_limit_l_max 32
_diffrn_reflns_limit_l_min -32
_diffrn_reflns_number 18179
_diffrn_reflns_theta_full 25.00
_diffrn_reflns_theta_max 25.00
_diffrn_reflns_theta_min 2.63
_diffrn_standards_number 0
_exptl_absorpt_coefficient_mu 0.159
_exptl_absorpt_correction_T_max 0.992
_exptl_absorpt_correction_T_min 0.753
_exptl_absorpt_correction_type multi-scan
_exptl_absorpt_process_details
;
multi-scan from symmetry-related measurements
Sortav (Blessing 1995)
;
_exptl_crystal_colour red
_exptl_crystal_density_diffrn 1.385
_exptl_crystal_density_method 'not measured'
_exptl_crystal_description plate
_exptl_crystal_F_000 3008
_exptl_crystal_size_max 0.30
_exptl_crystal_size_mid 0.24
_exptl_crystal_size_min 0.03
_refine_diff_density_max 0.901
_refine_diff_density_min -0.497
_refine_diff_density_rms 0.057
_refine_ls_extinction_method none
_refine_ls_goodness_of_fit_ref 1.033
_refine_ls_hydrogen_treatment constr
_refine_ls_matrix_type full
_refine_ls_number_parameters 501
_refine_ls_number_reflns 6090
_refine_ls_number_restraints 0
_refine_ls_restrained_S_all 1.033
_refine_ls_R_factor_all 0.1122
_refine_ls_R_factor_gt 0.0593
_refine_ls_shift/su_max 0.001
_refine_ls_shift/su_mean 0.000
_refine_ls_structure_factor_coef Fsqd
_refine_ls_weighting_details 'calc w=1/[\s^2^(Fo^2^)+(0.0839P)^2^+5.4164P] where P=(Fo^2^+2Fc^2^)/3'
_refine_ls_weighting_scheme calc
_refine_ls_wR_factor_gt 0.1417
_refine_ls_wR_factor_ref 0.1750
_reflns_number_gt 3750
_reflns_number_total 6090
_reflns_threshold_expression I>2\s(I)
_cod_data_source_file b922199a.txt
_cod_data_source_block k08355
_cod_depositor_comments
;
The following automatic conversions were performed:

'_symmetry_cell_setting' value 'Monoclinic' changed to 'monoclinic'
according to /home/saulius/struct/CIF-dictionaries/cif_core.dic
dictionary named 'cif_core.dic' version 2.4.2 from 2011-04-26.

Automatic conversion script
Id: cif_fix_values 1891 2012-01-12 08:04:46Z andrius 
;
_cod_original_sg_symbol_H-M 'C 2/c'
_cod_database_code 7024869

loop_
_symmetry_equiv_pos_as_xyz
'x, y, z'
'-x, y, -z+1/2'
'x+1/2, y+1/2, z'
'-x+1/2, y+1/2, -z+1/2'
'-x, -y, -z'
'x, -y, z-1/2'
'-x+1/2, -y+1/2, -z'
'x+1/2, -y+1/2, z-1/2'

loop_
_atom_site_label
_atom_site_type_symbol
_atom_site_fract_x
_atom_site_fract_y
_atom_site_fract_z
_atom_site_U_iso_or_equiv
_atom_site_adp_type
_atom_site_occupancy
_atom_site_symmetry_multiplicity
_atom_site_calc_flag
_atom_site_refinement_flags
_atom_site_disorder_assembly
_atom_site_disorder_group
O1 O 0.17820(14) 0.39986(10) 0.33523(7) 0.0327(5) Uani 1 1 d . . .
N1 N 0.09287(17) 0.57636(14) 0.39711(9) 0.0325(6) Uani 1 1 d . . .
N2 N 0.11383(17) 0.45234(13) 0.41357(8) 0.0302(6) Uani 1 1 d . . .
N3 N 0.06187(17) 0.34323(14) 0.44933(9) 0.0354(6) Uani 1 1 d . . .
N4 N 0.01881(17) 0.37067(13) 0.36786(8) 0.0308(6) Uani 1 1 d . . .
N5 N -0.08807(17) 0.41448(14) 0.30576(9) 0.0331(6) Uani 1 1 d . . .
N6 N 0.03842(17) 0.48871(13) 0.33992(8) 0.0299(6) Uani 1 1 d . . .
C1 C 0.1192(2) 0.52277(16) 0.42679(11) 0.0310(7) Uani 1 1 d . . .
C2 C 0.1366(2) 0.52296(17) 0.47886(11) 0.0336(8) Uani 1 1 d . . .
C3 C 0.1552(2) 0.57799(18) 0.51156(11) 0.0386(8) Uani 1 1 d . . .
H3A H 0.1589 0.6262 0.5011 0.046 Uiso 1 1 calc R . .
C4 C 0.1682(2) 0.5604(2) 0.55984(12) 0.0440(9) Uani 1 1 d . . .
H4A H 0.1843 0.5969 0.5825 0.053 Uiso 1 1 calc R . .
C5 C 0.1583(2) 0.48969(19) 0.57613(12) 0.0434(9) Uani 1 1 d . . .
H5A H 0.1667 0.4794 0.6096 0.052 Uiso 1 1 calc R . .
C6 C 0.1364(2) 0.43514(19) 0.54436(11) 0.0382(8) Uani 1 1 d . . .
H6A H 0.1275 0.3877 0.5557 0.046 Uiso 1 1 calc R . .
C7 C 0.1278(2) 0.45118(17) 0.49500(11) 0.0343(8) Uani 1 1 d . . .
C8 C 0.1049(2) 0.40802(17) 0.45247(11) 0.0325(7) Uani 1 1 d . . .
C9 C 0.0142(2) 0.32763(17) 0.40769(10) 0.0315(7) Uani 1 1 d . . .
C10 C -0.0661(2) 0.27705(16) 0.39720(11) 0.0329(7) Uani 1 1 d . . .
C11 C -0.1031(2) 0.21903(17) 0.42321(12) 0.0393(8) Uani 1 1 d . . .
H11A H -0.0731 0.2046 0.4530 0.047 Uiso 1 1 calc R . .
C12 C -0.1848(2) 0.18336(18) 0.40406(12) 0.0425(8) Uani 1 1 d . . .
H12A H -0.2107 0.1433 0.4209 0.051 Uiso 1 1 calc R . .
C13 C -0.2302(2) 0.20459(17) 0.36085(12) 0.0405(8) Uani 1 1 d . . .
H13A H -0.2862 0.1787 0.3489 0.049 Uiso 1 1 calc R . .
C14 C -0.1956(2) 0.26252(17) 0.33500(11) 0.0374(8) Uani 1 1 d . . .
H14A H -0.2276 0.2771 0.3058 0.045 Uiso 1 1 calc R . .
C15 C -0.1126(2) 0.29890(16) 0.35298(11) 0.0324(7) Uani 1 1 d . . .
C16 C -0.0601(2) 0.36261(16) 0.33660(10) 0.0310(7) Uani 1 1 d . . .
C17 C -0.0430(2) 0.47823(16) 0.31007(10) 0.0307(7) Uani 1 1 d . . .
C18 C -0.0785(2) 0.54885(16) 0.29736(10) 0.0305(7) Uani 1 1 d . . .
C19 C -0.1564(2) 0.57172(18) 0.26773(10) 0.0353(8) Uani 1 1 d . . .
H19A H -0.1961 0.5386 0.2499 0.042 Uiso 1 1 calc R . .
C20 C -0.1745(2) 0.64461(18) 0.26498(11) 0.0393(8) Uani 1 1 d . . .
H20A H -0.2264 0.6615 0.2442 0.047 Uiso 1 1 calc R . .
C21 C -0.1188(2) 0.69367(18) 0.29177(12) 0.0418(8) Uani 1 1 d . . .
H21A H -0.1330 0.7432 0.2888 0.050 Uiso 1 1 calc R . .
C22 C -0.0431(2) 0.67144(17) 0.32268(11) 0.0377(8) Uani 1 1 d . . .
H22A H -0.0063 0.7048 0.3417 0.045 Uiso 1 1 calc R . .
C23 C -0.0224(2) 0.59885(16) 0.32509(10) 0.0309(7) Uani 1 1 d . . .
C24 C 0.0467(2) 0.55791(17) 0.35473(11) 0.0320(7) Uani 1 1 d . . .
C25 C 0.2553(2) 0.43782(16) 0.31676(10) 0.0310(7) Uani 1 1 d . . .
C26 C 0.3003(2) 0.41091(16) 0.27539(11) 0.0329(7) Uani 1 1 d . . .
H26A H 0.2756 0.3683 0.2610 0.040 Uiso 1 1 calc R . .
C27 C 0.3807(2) 0.44585(17) 0.25513(11) 0.0353(8) Uani 1 1 d . . .
H27A H 0.4106 0.4266 0.2270 0.042 Uiso 1 1 calc R . .
C28 C 0.4188(2) 0.50883(16) 0.27526(10) 0.0318(7) Uani 1 1 d . . .
C29 C 0.3740(2) 0.53472(17) 0.31649(11) 0.0321(7) Uani 1 1 d . . .
H29A H 0.3987 0.5773 0.3310 0.039 Uiso 1 1 calc R . .
C30 C 0.2931(2) 0.49964(16) 0.33731(11) 0.0321(7) Uani 1 1 d . . .
H30A H 0.2638 0.5184 0.3658 0.039 Uiso 1 1 calc R . .
C31 C 0.5000 0.5530(2) 0.2500 0.0330(10) Uani 1 2 d S . .
C32 C 0.5520(2) 0.60515(17) 0.28480(11) 0.0342(7) Uani 1 1 d . . .
C33 C 0.5344(2) 0.67611(17) 0.27079(11) 0.0371(8) Uani 1 1 d . . .
C34 C 0.5818(2) 0.73173(18) 0.29499(13) 0.0437(9) Uani 1 1 d . . .
H34A H 0.5737 0.7796 0.2843 0.052 Uiso 1 1 calc R . .
C35 C 0.6415(2) 0.7161(2) 0.33523(14) 0.0488(9) Uani 1 1 d . . .
H35A H 0.6741 0.7536 0.3523 0.059 Uiso 1 1 calc R . .
C36 C 0.6535(2) 0.6465(2) 0.35054(13) 0.0464(9) Uani 1 1 d . . .
H36A H 0.6920 0.6370 0.3789 0.056 Uiso 1 1 calc R . .
C37 C 0.6105(2) 0.59020(18) 0.32527(12) 0.0395(8) Uani 1 1 d . . .
H37A H 0.6210 0.5423 0.3355 0.047 Uiso 1 1 calc R . .
B1 B 0.0944(2) 0.42822(19) 0.36225(12) 0.0311(8) Uani 1 1 d . . .
C38 C 0.4078(3) 0.5052(3) 0.47241(16) 0.0763(14) Uani 1 1 d . . .
H38A H 0.3637 0.4864 0.4464 0.092 Uiso 1 1 calc R . .
H38B H 0.3741 0.5467 0.4872 0.092 Uiso 1 1 calc R . .
C39 C 0.5039(3) 0.5290(2) 0.45092(14) 0.0644(11) Uani 1 1 d . . .
H39A H 0.4910 0.5692 0.4284 0.077 Uiso 1 1 calc R . .
H39B H 0.5331 0.4894 0.4321 0.077 Uiso 1 1 calc R . .
C40 C 0.5763(3) 0.5522(3) 0.48935(15) 0.0706(12) Uani 1 1 d . . .
H40A H 0.5513 0.5961 0.5050 0.085 Uiso 1 1 calc R . .
H40B H 0.6410 0.5636 0.4743 0.085 Uiso 1 1 calc R . .
Cl1 Cl 0.28603(13) 0.25430(11) 0.45741(7) 0.0580(5) Uani 0.50 1 d P A 1
Cl1A Cl 0.64172(15) 0.38648(12) 0.36571(8) 0.0707(6) Uani 0.50 1 d P A 2
C41 C 0.3944(3) 0.2791(2) 0.43382(15) 0.0597(11) Uani 1 1 d . A 1
H41A H 0.3370 0.2591 0.4484 0.072 Uiso 0.50 1 calc PR A 2
C42 C 0.4875(3) 0.2571(2) 0.44926(12) 0.0518(9) Uani 1 1 d . . .
H42A H 0.4941 0.2221 0.4740 0.062 Uiso 1 1 calc R A 1
C43 C 0.5707(3) 0.2864(2) 0.42837(13) 0.0517(10) Uani 1 1 d . A .
H43A H 0.6358 0.2720 0.4382 0.062 Uiso 1 1 calc R B 1
C44 C 0.5569(3) 0.3379(2) 0.39245(13) 0.0583(10) Uani 1 1 d . A 1
H44 H 0.6134 0.3591 0.3779 0.070 Uiso 0.50 1 calc PR A 1
C45 C 0.4638(4) 0.3584(2) 0.37785(15) 0.0682(12) Uani 1 1 d . . .
H45A H 0.4562 0.3934 0.3532 0.082 Uiso 1 1 calc R A 1
C46 C 0.3823(3) 0.3291(2) 0.39815(16) 0.0667(12) Uani 1 1 d . A .
H46A H 0.3174 0.3431 0.3878 0.080 Uiso 1 1 calc R C 1

loop_
_atom_site_aniso_label
_atom_site_aniso_U_11
_atom_site_aniso_U_22
_atom_site_aniso_U_33
_atom_site_aniso_U_23
_atom_site_aniso_U_13
_atom_site_aniso_U_12
O1 0.0309(11) 0.0299(12) 0.0376(11) -0.0002(9) 0.0067(9) -0.0001(9)
N1 0.0263(13) 0.0386(16) 0.0328(14) -0.0007(12) 0.0052(11) -0.0021(12)
N2 0.0265(12) 0.0309(15) 0.0332(14) -0.0015(12) 0.0029(11) -0.0017(11)
N3 0.0279(13) 0.0397(16) 0.0386(15) 0.0020(13) 0.0028(12) 0.0025(12)
N4 0.0309(13) 0.0304(14) 0.0312(14) -0.0007(12) 0.0027(11) -0.0019(11)
N5 0.0326(13) 0.0344(16) 0.0323(14) -0.0036(12) 0.0025(11) -0.0022(12)
N6 0.0292(13) 0.0278(15) 0.0326(14) -0.0004(11) 0.0038(11) -0.0020(11)
C1 0.0251(15) 0.0327(19) 0.0354(17) -0.0014(15) 0.0053(13) -0.0040(13)
C2 0.0245(15) 0.041(2) 0.0348(17) -0.0052(15) 0.0037(13) -0.0005(14)
C3 0.0347(17) 0.040(2) 0.0412(19) -0.0055(16) 0.0052(15) 0.0026(15)
C4 0.0397(18) 0.053(2) 0.0394(19) -0.0144(17) 0.0053(15) 0.0008(17)
C5 0.0376(18) 0.057(2) 0.0362(18) -0.0038(18) 0.0070(15) 0.0045(17)
C6 0.0330(17) 0.045(2) 0.0367(18) 0.0011(16) 0.0057(14) -0.0031(15)
C7 0.0248(15) 0.041(2) 0.0369(18) -0.0018(15) 0.0024(13) 0.0012(14)
C8 0.0276(15) 0.0350(18) 0.0349(17) 0.0008(15) 0.0046(13) -0.0009(14)
C9 0.0289(16) 0.0344(18) 0.0315(17) 0.0014(14) 0.0054(13) 0.0001(14)
C10 0.0309(16) 0.0294(17) 0.0384(17) -0.0031(14) 0.0061(14) -0.0011(14)
C11 0.0412(18) 0.036(2) 0.0405(18) 0.0001(15) 0.0045(15) -0.0026(16)
C12 0.0432(19) 0.036(2) 0.049(2) 0.0022(16) 0.0073(16) -0.0095(16)
C13 0.0386(18) 0.037(2) 0.046(2) -0.0024(16) 0.0038(16) -0.0091(16)
C14 0.0340(17) 0.040(2) 0.0378(18) -0.0024(15) 0.0004(14) -0.0040(15)
C15 0.0291(16) 0.0319(18) 0.0361(17) -0.0029(14) 0.0059(14) 0.0012(14)
C16 0.0303(16) 0.0307(18) 0.0322(16) -0.0001(14) 0.0035(14) 0.0012(14)
C17 0.0298(16) 0.0349(19) 0.0274(16) -0.0017(14) 0.0034(13) -0.0016(14)
C18 0.0285(15) 0.0358(18) 0.0272(15) 0.0002(14) 0.0078(13) 0.0006(14)
C19 0.0339(17) 0.042(2) 0.0301(16) -0.0004(15) 0.0045(14) 0.0001(15)
C20 0.0376(18) 0.046(2) 0.0344(17) 0.0064(16) 0.0013(14) 0.0056(16)
C21 0.0429(19) 0.036(2) 0.047(2) 0.0048(16) 0.0039(16) 0.0043(16)
C22 0.0374(17) 0.036(2) 0.0402(18) 0.0002(15) 0.0055(15) -0.0028(15)
C23 0.0302(16) 0.0333(18) 0.0292(16) 0.0017(14) 0.0059(13) -0.0014(14)
C24 0.0287(15) 0.0337(18) 0.0338(17) 0.0012(15) 0.0092(13) -0.0039(14)
C25 0.0279(15) 0.0323(18) 0.0328(16) 0.0040(14) 0.0026(13) -0.0009(14)
C26 0.0326(16) 0.0295(17) 0.0367(17) -0.0043(14) 0.0035(14) -0.0021(14)
C27 0.0370(17) 0.0347(19) 0.0344(17) -0.0011(14) 0.0072(14) 0.0009(15)
C28 0.0319(16) 0.0322(18) 0.0314(16) 0.0004(14) 0.0059(13) 0.0016(14)
C29 0.0296(16) 0.0332(18) 0.0337(16) -0.0037(14) 0.0023(13) 0.0001(14)
C30 0.0303(16) 0.0358(18) 0.0303(16) -0.0021(14) 0.0053(13) 0.0011(14)
C31 0.033(2) 0.032(3) 0.035(2) 0.000 0.0052(19) 0.000
C32 0.0291(16) 0.0339(19) 0.0399(18) -0.0028(15) 0.0119(14) -0.0011(14)
C33 0.0338(17) 0.0334(19) 0.0446(19) -0.0037(15) 0.0159(14) -0.0012(14)
C34 0.0373(18) 0.0316(19) 0.063(2) -0.0081(17) 0.0171(17) -0.0034(16)
C35 0.0387(19) 0.046(2) 0.062(2) -0.0230(19) 0.0113(18) -0.0066(17)
C36 0.0366(18) 0.055(3) 0.047(2) -0.0121(18) 0.0048(16) -0.0025(18)
C37 0.0353(17) 0.038(2) 0.0450(19) -0.0042(16) 0.0080(15) -0.0013(15)
B1 0.0312(18) 0.031(2) 0.0316(18) -0.0027(16) 0.0016(15) -0.0016(16)
C38 0.051(2) 0.109(4) 0.069(3) -0.002(3) -0.015(2) 0.010(3)
C39 0.073(3) 0.068(3) 0.052(2) -0.003(2) 0.003(2) 0.010(2)
C40 0.063(3) 0.081(3) 0.067(3) -0.016(3) 0.012(2) -0.009(2)
Cl1 0.0456(10) 0.0659(13) 0.0626(12) 0.0091(10) 0.0066(9) 0.0021(9)
Cl1A 0.0619(12) 0.0759(15) 0.0742(14) 0.0052(12) 0.0030(11) -0.0015(11)
C41 0.053(2) 0.069(3) 0.057(2) -0.019(2) 0.007(2) -0.001(2)
C41A 0.053(2) 0.069(3) 0.057(2) -0.019(2) 0.007(2) -0.001(2)
C42 0.061(2) 0.054(2) 0.040(2) 0.0053(18) -0.0013(18) 0.000(2)
C43 0.052(2) 0.057(2) 0.046(2) 0.0001(19) -0.0064(18) 0.0095(19)
C44 0.080(3) 0.050(2) 0.045(2) 0.0005(19) -0.001(2) -0.013(2)
C44A 0.080(3) 0.050(2) 0.045(2) 0.0005(19) -0.001(2) -0.013(2)
C45 0.103(4) 0.044(2) 0.056(3) 0.003(2) -0.030(3) 0.002(3)
C46 0.069(3) 0.059(3) 0.071(3) -0.008(2) -0.020(2) 0.020(2)

loop_
_atom_type_symbol
_atom_type_description
_atom_type_scat_dispersion_real
_atom_type_scat_dispersion_imag
_atom_type_scat_source
C C 0.0033 0.0016 'International Tables Vol C Tables 4.2.6.8 and 6.1.1.4'
H H 0.0000 0.0000 'International Tables Vol C Tables 4.2.6.8 and 6.1.1.4'
N N 0.0061 0.0033 'International Tables Vol C Tables 4.2.6.8 and 6.1.1.4'
O O 0.0106 0.0060 'International Tables Vol C Tables 4.2.6.8 and 6.1.1.4'
B B 0.0013 0.0007 'International Tables Vol C Tables 4.2.6.8 and 6.1.1.4'
Cl Cl 0.1484 0.1585 'International Tables Vol C Tables 4.2.6.8 and 6.1.1.4'

loop_
_geom_angle_atom_site_label_1
_geom_angle_atom_site_label_2
_geom_angle_atom_site_label_3
_geom_angle
_geom_angle_site_symmetry_1
_geom_angle_site_symmetry_3
C25 O1 B1 126.6(2) . .
C1 N1 C24 116.7(3) . .
C8 N2 C1 112.4(2) . .
C8 N2 B1 122.9(3) . .
C1 N2 B1 123.2(3) . .
C9 N3 C8 116.8(3) . .
C9 N4 C16 113.7(2) . .
C9 N4 B1 123.2(2) . .
C16 N4 B1 122.5(2) . .
C17 N5 C16 117.7(2) . .
C24 N6 C17 112.2(2) . .
C24 N6 B1 124.0(2) . .
C17 N6 B1 122.2(2) . .
N1 C1 N2 123.0(3) . .
N1 C1 C2 129.9(3) . .
N2 C1 C2 105.9(3) . .
C3 C2 C7 120.8(3) . .
C3 C2 C1 132.0(3) . .
C7 C2 C1 107.1(3) . .
C4 C3 C2 118.0(3) . .
C3 C4 C5 121.5(3) . .
C6 C5 C4 121.0(3) . .
C5 C6 C7 118.4(3) . .
C6 C7 C2 120.1(3) . .
C6 C7 C8 132.9(3) . .
C2 C7 C8 106.8(3) . .
N3 C8 N2 122.6(3) . .
N3 C8 C7 129.7(3) . .
N2 C8 C7 106.2(3) . .
N3 C9 N4 122.5(3) . .
N3 C9 C10 130.8(3) . .
N4 C9 C10 105.2(2) . .
C11 C10 C15 120.7(3) . .
C11 C10 C9 131.8(3) . .
C15 C10 C9 107.3(3) . .
C12 C11 C10 117.6(3) . .
C11 C12 C13 121.8(3) . .
C14 C13 C12 121.4(3) . .
C13 C14 C15 118.2(3) . .
C14 C15 C10 120.3(3) . .
C14 C15 C16 132.5(3) . .
C10 C15 C16 107.0(2) . .
N5 C16 N4 122.0(3) . .
N5 C16 C15 131.0(3) . .
N4 C16 C15 105.5(2) . .
N5 C17 N6 122.2(3) . .
N5 C17 C18 130.2(3) . .
N6 C17 C18 105.7(2) . .
C19 C18 C23 120.4(3) . .
C19 C18 C17 131.9(3) . .
C23 C18 C17 107.5(2) . .
C18 C19 C20 117.7(3) . .
C19 C20 C21 121.8(3) . .
C22 C21 C20 121.0(3) . .
C21 C22 C23 117.9(3) . .
C22 C23 C18 121.0(3) . .
C22 C23 C24 132.1(3) . .
C18 C23 C24 106.7(3) . .
N1 C24 N6 122.3(3) . .
N1 C24 C23 129.2(3) . .
N6 C24 C23 106.5(3) . .
O1 C25 C30 124.1(3) . .
O1 C25 C26 117.2(3) . .
C30 C25 C26 118.7(3) . .
C27 C26 C25 120.5(3) . .
C26 C27 C28 121.4(3) . .
C29 C28 C27 117.6(3) . .
C29 C28 C31 120.1(3) . .
C27 C28 C31 122.0(3) . .
C28 C29 C30 121.4(3) . .
C25 C30 C29 120.5(3) . .
C32 C31 C32 100.8(3) 2_655 .
C32 C31 C28 107.92(15) 2_655 .
C32 C31 C28 112.15(16) . .
C32 C31 C28 112.15(16) 2_655 2_655
C32 C31 C28 107.92(15) . 2_655
C28 C31 C28 115.0(4) . 2_655
C37 C32 C33 120.3(3) . .
C37 C32 C31 128.8(3) . .
C33 C32 C31 110.9(3) . .
C34 C33 C32 120.2(3) . .
C34 C33 C33 131.2(2) . 2_655
C32 C33 C33 108.57(18) . 2_655
C33 C34 C35 118.8(3) . .
C36 C35 C34 120.5(3) . .
C35 C36 C37 121.2(3) . .
C36 C37 C32 118.7(3) . .
O1 B1 N4 108.6(3) . .
O1 B1 N6 117.0(3) . .
N4 B1 N6 104.7(2) . .
O1 B1 N2 117.7(2) . .
N4 B1 N2 103.3(2) . .
N6 B1 N2 104.0(2) . .
C39 C38 C40 111.9(3) . 5_666
C38 C39 C40 111.2(3) . .
C39 C40 C38 111.9(4) . 5_666
C46 C41 C42 121.9(4) . .
C46 C41 Cl1 112.1(3) . .
C42 C41 Cl1 125.9(4) . .
C43 C42 C41 119.1(4) . .
C42 C43 C44 118.2(3) . .
C45 C44 C43 121.3(4) . .
C46 C45 C44 120.4(4) . .
C45 C46 C41 119.2(4) . .

loop_
_geom_bond_atom_site_label_1
_geom_bond_atom_site_label_2
_geom_bond_distance
_geom_bond_site_symmetry_2
O1 C25 1.360(3) .
O1 B1 1.457(4) .
N1 C1 1.341(4) .
N1 C24 1.363(4) .
N2 C8 1.365(4) .
N2 C1 1.371(4) .
N2 B1 1.508(4) .
N3 C9 1.342(4) .
N3 C8 1.347(4) .
N4 C9 1.366(4) .
N4 C16 1.367(4) .
N4 B1 1.490(4) .
N5 C17 1.343(4) .
N5 C16 1.343(4) .
N6 C24 1.364(4) .
N6 C17 1.376(4) .
N6 B1 1.490(4) .
C1 C2 1.455(4) .
C2 C3 1.392(4) .
C2 C7 1.422(4) .
C3 C4 1.383(4) .
C4 C5 1.405(5) .
C5 C6 1.377(4) .
C6 C7 1.400(4) .
C7 C8 1.456(4) .
C9 C10 1.462(4) .
C10 C11 1.397(4) .
C10 C15 1.425(4) .
C11 C12 1.384(4) .
C12 C13 1.392(5) .
C13 C14 1.382(4) .
C14 C15 1.393(4) .
C15 C16 1.460(4) .
C17 C18 1.448(4) .
C18 C19 1.388(4) .
C18 C23 1.420(4) .
C19 C20 1.389(5) .
C20 C21 1.392(5) .
C21 C22 1.384(4) .
C22 C23 1.389(4) .
C23 C24 1.450(4) .
C25 C30 1.383(4) .
C25 C26 1.393(4) .
C26 C27 1.385(4) .
C27 C28 1.399(4) .
C28 C29 1.382(4) .
C28 C31 1.541(4) .
C29 C30 1.398(4) .
C31 C32 1.533(4) 2_655
C31 C32 1.533(4) .
C31 C28 1.541(4) 2_655
C32 C37 1.387(4) .
C32 C33 1.404(4) .
C33 C34 1.388(4) .
C33 C33 1.466(6) 2_655
C34 C35 1.393(5) .
C35 C36 1.380(5) .
C36 C37 1.387(5) .
C38 C39 1.493(6) .
C38 C40 1.521(6) 5_666
C39 C40 1.496(5) .
C40 C38 1.521(6) 5_666
Cl1 C41 1.666(4) .
C41 C46 1.368(6) .
C41 C42 1.378(5) .
C42 C43 1.377(5) .
C43 C44 1.394(5) .
C44 C45 1.363(6) .
C45 C46 1.350(6) .
